data_7231575
loop_
_publ_author_name
'Chainok, Kittipong'
'Ponjan, Nutcha'
'Theppitak, Chatphorn'
'Khemthong, Phailyn'
'Kielar, Filip'
'Dungkaew, Winya'
'Zhou, Yan'
'Batten, Stuart R.'

_publ_section_title
;
 Temperature-dependent 3D structures of lanthanide coordination polymers
 based on dicarboxylate mixed ligands
;
_journal_issue 46
_journal_name_full CrystEngComm
_journal_page_first 7446
_journal_paper_doi 10.1039/C8CE01430B
_journal_volume 20
_journal_year 2018
_chemical_absolute_configuration unk
_chemical_formula_moiety 'C16 H16 O16 Sm2, 2(H2 O)'
_chemical_formula_sum 'C16 H20 O18 Sm2'
_chemical_formula_weight 801.02
_space_group_crystal_system monoclinic
_space_group_IT_number 4
_space_group_name_Hall 'P 2yb'
_space_group_name_H-M_alt 'P 1 21 1'
_symmetry_space_group_name_Hall 'P 2yb'
_symmetry_space_group_name_H-M 'P 1 21 1'
_atom_sites_solution_hydrogens mixed
_atom_sites_solution_primary dual
_audit_creation_date 2018-03-23
_audit_creation_method
;
Olex2 1.2
(compiled 2017.08.10 svn.r3458 for OlexSys, GUI svn.r5381)
;
_audit_update_record
;
2018-08-24 deposited with the CCDC.
2018-09-26 downloaded from the CCDC.
;
_cell_angle_alpha 90
_cell_angle_beta 103.2380(10)
_cell_angle_gamma 90
_cell_formula_units_Z 2
_cell_length_a 9.0276(2)
_cell_length_b 12.5114(3)
_cell_length_c 10.4264(2)
_cell_measurement_reflns_used 2201
_cell_measurement_temperature 296
_cell_measurement_theta_max 30.574
_cell_measurement_theta_min 3.150
_cell_volume 1146.35(4)
_computing_cell_refinement 'SAINT V8.38A (Bruker, 2016)'
_computing_data_collection 'APEX 3 (Bruker, 2016)'
_computing_data_reduction 'SAINT V8.38A (Bruker, 2016)'
_computing_molecular_graphics 'Olex2 (Dolomanov et al., 2009)'
_computing_publication_material 'Olex2 (Dolomanov et al., 2009)'
_computing_structure_refinement 'ShelXL (Sheldrick, 2015)'
_computing_structure_solution 'ShelXT (Sheldrick, 2015)'
_diffrn_ambient_temperature 296
_diffrn_detector 'Bruker PHOTON 100 area detector'
_diffrn_detector_area_resol_mean 10.5
_diffrn_detector_type 'PHOTON area detector'
_diffrn_measured_fraction_theta_full 0.998
_diffrn_measured_fraction_theta_max 0.998
_diffrn_measurement_device 'four-circle KAPPA diffractometer'
_diffrn_measurement_device_type 'Bruker D8 QUEST CMOS'
_diffrn_measurement_method '\w and \f scans'
_diffrn_radiation_collimation '0.5 mm'
_diffrn_radiation_monochromator 'graphiteDouble Bounce Multilayer Mirror'
_diffrn_radiation_probe x-ray
_diffrn_radiation_type MoK\a
_diffrn_radiation_wavelength 0.71073
_diffrn_reflns_av_R_equivalents 0.0620
_diffrn_reflns_av_unetI/netI 0.0303
_diffrn_reflns_Laue_measured_fraction_full 0.998
_diffrn_reflns_Laue_measured_fraction_max 0.998
_diffrn_reflns_limit_h_max 12
_diffrn_reflns_limit_h_min -12
_diffrn_reflns_limit_k_max 17
_diffrn_reflns_limit_k_min -17
_diffrn_reflns_limit_l_max 14
_diffrn_reflns_limit_l_min -14
_diffrn_reflns_number 75933
_diffrn_reflns_point_group_measured_fraction_full 0.998
_diffrn_reflns_point_group_measured_fraction_max 0.998
_diffrn_reflns_theta_full 25.242
_diffrn_reflns_theta_max 30.574
_diffrn_reflns_theta_min 3.150
_diffrn_source 'microfocus sealed x-ray tube'
_diffrn_source_type 'Incoatec I\mus'
_exptl_absorpt_coefficient_mu 5.161
_exptl_absorpt_correction_T_max 0.7461
_exptl_absorpt_correction_T_min 0.6837
_exptl_absorpt_correction_type multi-scan
_exptl_absorpt_process_details
'SADABS-2012/1 (Bruker,2012) was used for absorption correction. wR2(int) was 0.0728 before and 0.0667 after correction. The Ratio of minimum to maximum transmission is 0.9164. The \l/2 correction factor is 0.0015.'
_exptl_crystal_colour colourless
_exptl_crystal_colour_primary colourless
_exptl_crystal_density_diffrn 2.321
_exptl_crystal_description block
_exptl_crystal_F_000 768
_exptl_crystal_size_max 0.14
_exptl_crystal_size_mid 0.12
_exptl_crystal_size_min 0.04
_refine_diff_density_max 0.808
_refine_diff_density_min -0.506
_refine_diff_density_rms 0.111
_refine_ls_abs_structure_details
;
 Flack x determined using 2994 quotients [(I+)-(I-)]/[(I+)+(I-)]
 (Parsons, Flack and Wagner, Acta Cryst. B69 (2013) 249-259).
;
_refine_ls_abs_structure_Flack 0.002(6)
_refine_ls_extinction_method none
_refine_ls_goodness_of_fit_ref 1.053
_refine_ls_hydrogen_treatment mixed
_refine_ls_matrix_type full
_refine_ls_number_parameters 373
_refine_ls_number_reflns 7002
_refine_ls_number_restraints 19
_refine_ls_restrained_S_all 1.052
_refine_ls_R_factor_all 0.0247
_refine_ls_R_factor_gt 0.0202
_refine_ls_shift/su_max 0.001
_refine_ls_shift/su_mean 0.000
_refine_ls_structure_factor_coef Fsqd
_refine_ls_weighting_details 'w=1/[\s^2^(Fo^2^)+(0.0161P)^2^] where P=(Fo^2^+2Fc^2^)/3'
_refine_ls_weighting_scheme calc
_refine_ls_wR_factor_gt 0.0360
_refine_ls_wR_factor_ref 0.0368
_reflns_Friedel_coverage 0.919
_reflns_Friedel_fraction_full 0.999
_reflns_Friedel_fraction_max 0.998
_reflns_number_gt 6572
_reflns_number_total 7002
_reflns_threshold_expression 'I > 2\s(I)'
_cod_data_source_file c8ce01430b2.cif
_cod_data_source_block 3sm
_cod_depositor_comments 'Adding full bibliography for 7231570--7231583.cif.'
_cod_database_code 7231575
_shelx_shelxl_version_number 2016/6
_shelx_space_group_comment
;
The symmetry employed for this shelxl refinement is uniquely defined
by the following loop, which should always be used as a source of
symmetry information in preference to the above space-group names.
They are only intended as comments.
;
_shelx_estimated_absorpt_t_max 0.820
_shelx_estimated_absorpt_t_min 0.532
_olex2_refinement_description
;
1. Fixed Uiso
 At 1.2 times of:
  All C(H) groups
2. Restrained distances
 O14-H14A = O16-H16A
 0.84 with sigma of 0.01
 O14-H14B
 0.84 with sigma of 0.01
 H14A-H14B
 1.37 with sigma of 0.02
 O13-H13A
 0.84 with sigma of 0.01
 O17-H17A
 0.84 with sigma of 0.01
 O16-H16B
 0.84 with sigma of 0.01
 H16A-H16B
 1.355 with sigma of 0.02
 O17-H17B
 0.84 with sigma of 0.01
 H17A-H17B
 1.35 with sigma of 0.02
 O13-H13B
 0.84 with sigma of 0.01
 H13B-H13A
 1.365 with sigma of 0.02
 O15-H15A
 0.84 with sigma of 0.01
 O15-H15B
 0.84 with sigma of 0.01
 H15B-H15A
 1.37 with sigma of 0.02
 O18-H18A
 0.84 with sigma of 0.01
 O18-H18B
 0.84 with sigma of 0.01
 H18A-H18B
 1.39 with sigma of 0.02
3.a Aromatic/amide H refined with riding coordinates:
 C2(H2), C3(H3), C5(H5), C6(H6), C10(H10), C11(H11), C14(H14), C15(H15)
;
_olex2_submission_special_instructions 'No special instructions were received'

loop_
_space_group_symop_operation_xyz
'x, y, z'
'-x, y+1/2, -z'

loop_
_atom_site_label
_atom_site_type_symbol
_atom_site_fract_x
_atom_site_fract_y
_atom_site_fract_z
_atom_site_U_iso_or_equiv
_atom_site_adp_type
_atom_site_occupancy
_atom_site_site_symmetry_order
_atom_site_calc_flag
_atom_site_refinement_flags_posn
Sm1 Sm 0.38442(2) 0.58956(2) 0.67949(2) 0.01286(5) Uani 1 1 d .
Sm2 Sm 0.07391(2) 0.50560(2) 0.88305(2) 0.01226(5) Uani 1 1 d .
O1 O 0.4402(4) 0.6196(3) 0.4617(4) 0.0360(10) Uani 1 1 d .
O2 O 0.5999(3) 0.5142(4) 0.5885(3) 0.0305(8) Uani 1 1 d .
O3 O 0.8580(4) 0.5706(3) -0.0287(3) 0.0308(9) Uani 1 1 d .
O4 O 1.0376(5) 0.4889(4) 0.1121(4) 0.0482(13) Uani 1 1 d .
O5 O 0.1344(4) 0.6558(3) 0.5788(3) 0.0258(8) Uani 1 1 d .
O6 O -0.0240(4) 0.6278(3) 0.7128(3) 0.0253(8) Uani 1 1 d .
O7 O -0.1855(4) 0.9444(3) 0.2892(3) 0.0208(7) Uani 1 1 d .
O8 O -0.2797(5) 0.9345(3) 0.4617(4) 0.0357(10) Uani 1 1 d .
O9 O 0.4880(4) 0.4741(3) 0.8588(3) 0.0237(7) Uani 1 1 d .
O10 O 0.3261(4) 0.4508(3) 0.9905(3) 0.0252(8) Uani 1 1 d .
O11 O 0.8559(5) 0.1767(3) 1.0031(4) 0.0447(11) Uani 1 1 d .
O12 O 0.7097(4) 0.1585(3) 1.1416(3) 0.0222(7) Uani 1 1 d .
O13 O 0.3920(5) 0.7856(3) 0.6403(5) 0.0459(11) Uani 1 1 d D
H13A H 0.467(5) 0.825(5) 0.644(7) 0.06(2) Uiso 1 1 d D
H13B H 0.379(12) 0.747(9) 0.573(8) 0.20(7) Uiso 1 1 d D
O14 O 0.6272(4) 0.6694(3) 0.8012(4) 0.0303(8) Uani 1 1 d D
H14A H 0.696(6) 0.630(5) 0.845(7) 0.09(3) Uiso 1 1 d D
H14B H 0.669(8) 0.721(5) 0.773(9) 0.13(4) Uiso 1 1 d D
O15 O 0.0752(5) 0.3104(3) 0.9317(5) 0.0433(10) Uani 1 1 d D
H15A H 0.017(12) 0.306(10) 0.984(11) 0.22(7) Uiso 1 1 d D
H15B H 0.138(8) 0.260(5) 0.946(9) 0.10(3) Uiso 1 1 d D
O16 O -0.1496(4) 0.4208(3) 0.7480(4) 0.0282(8) Uani 1 1 d D
H16A H -0.220(4) 0.456(3) 0.702(5) 0.032(16) Uiso 1 1 d D
H16B H -0.169(6) 0.3559(13) 0.736(5) 0.035(16) Uiso 1 1 d D
O17 O 0.6663(5) 0.8868(4) 0.7183(5) 0.0470(11) Uani 1 1 d D
H17A H 0.690(11) 0.934(5) 0.669(6) 0.12(4) Uiso 1 1 d D
H17B H 0.707(9) 0.905(6) 0.796(3) 0.08(3) Uiso 1 1 d D
O18 O -0.1950(7) 0.2094(4) 0.7181(5) 0.0622(14) Uani 1 1 d D
H18A H -0.195(11) 0.187(8) 0.794(3) 0.14(5) Uiso 1 1 d D
H18B H -0.259(6) 0.179(5) 0.659(5) 0.06(2) Uiso 1 1 d D
C1 C 0.6525(5) 0.5601(4) 0.3813(5) 0.0205(10) Uani 1 1 d .
C2 C 0.5977(6) 0.6050(5) 0.2574(5) 0.0314(13) Uani 1 1 d .
H2 H 0.504267 0.639933 0.238700 0.038 Uiso 1 1 calc R
C3 C 0.6814(5) 0.5980(6) 0.1617(5) 0.0305(12) Uani 1 1 d .
H3 H 0.643638 0.627167 0.078597 0.037 Uiso 1 1 calc R
C4 C 0.8223(6) 0.5472(4) 0.1904(5) 0.0232(10) Uani 1 1 d .
C5 C 0.8788(5) 0.5062(6) 0.3134(5) 0.0278(10) Uani 1 1 d .
H5 H 0.974518 0.474468 0.333189 0.033 Uiso 1 1 calc R
C6 C 0.7944(5) 0.5115(5) 0.4089(4) 0.0240(9) Uani 1 1 d .
H6 H 0.833097 0.482348 0.491820 0.029 Uiso 1 1 calc R
C7 C 0.5599(5) 0.5644(4) 0.4838(5) 0.0198(10) Uani 1 1 d .
C8 C 0.9106(6) 0.5345(4) 0.0864(5) 0.0207(11) Uani 1 1 d .
C9 C 0.0147(5) 0.6738(4) 0.6194(4) 0.0200(9) Uani 1 1 d .
C10 C -0.0899(6) 0.7603(4) 0.5555(5) 0.0282(11) Uani 1 1 d .
H10 H -0.166216 0.780459 0.597208 0.034 Uiso 1 1 calc R
C11 C -0.0854(5) 0.8105(4) 0.4473(5) 0.0241(10) Uani 1 1 d .
H11 H -0.014451 0.789668 0.400034 0.029 Uiso 1 1 calc R
C12 C -0.1899(5) 0.9000(4) 0.3971(5) 0.0200(9) Uani 1 1 d .
C13 C 0.4453(5) 0.4294(4) 0.9519(5) 0.0193(9) Uani 1 1 d .
C14 C 0.5394(5) 0.3399(4) 1.0213(5) 0.0240(10) Uani 1 1 d .
H14 H 0.509667 0.308182 1.092049 0.029 Uiso 1 1 calc R
C15 C 0.6603(6) 0.3035(4) 0.9889(5) 0.0253(10) Uani 1 1 d .
H15 H 0.695426 0.339399 0.923562 0.030 Uiso 1 1 calc R
C16 C 0.7460(5) 0.2080(4) 1.0497(5) 0.0211(10) Uani 1 1 d .

loop_
_atom_site_aniso_label
_atom_site_aniso_U_11
_atom_site_aniso_U_22
_atom_site_aniso_U_33
_atom_site_aniso_U_23
_atom_site_aniso_U_13
_atom_site_aniso_U_12
Sm1 0.01165(9) 0.01486(9) 0.01308(10) 0.00032(8) 0.00494(7) 0.00048(8)
Sm2 0.01128(9) 0.01373(9) 0.01273(9) 0.00047(9) 0.00471(7) 0.00099(8)
O1 0.039(2) 0.046(2) 0.031(2) 0.0148(17) 0.0248(17) 0.0204(17)
O2 0.0189(15) 0.053(2) 0.0233(16) 0.0075(19) 0.0121(12) 0.0113(18)
O3 0.0208(16) 0.057(3) 0.0170(16) 0.0011(17) 0.0085(13) 0.0061(17)
O4 0.042(2) 0.079(4) 0.032(2) 0.028(2) 0.0263(17) 0.038(2)
O5 0.0179(17) 0.033(2) 0.0260(19) 0.0079(15) 0.0040(14) 0.0070(15)
O6 0.0228(17) 0.0267(17) 0.0258(18) 0.0145(14) 0.0040(14) 0.0034(13)
O7 0.0241(17) 0.0226(17) 0.0172(16) 0.0059(13) 0.0079(13) 0.0029(13)
O8 0.038(2) 0.040(2) 0.036(2) 0.0225(18) 0.0249(18) 0.0217(18)
O9 0.0178(16) 0.0285(19) 0.0258(17) 0.0114(14) 0.0067(13) 0.0062(13)
O10 0.0149(16) 0.035(2) 0.0269(19) 0.0089(15) 0.0072(14) 0.0084(14)
O11 0.046(2) 0.041(2) 0.062(3) 0.031(2) 0.041(2) 0.028(2)
O12 0.0215(17) 0.0221(17) 0.0240(17) 0.0116(14) 0.0075(13) 0.0002(13)
O13 0.045(3) 0.023(2) 0.064(3) 0.009(2) 0.000(2) -0.0068(18)
O14 0.0206(17) 0.0295(19) 0.038(2) 0.0027(18) 0.0019(16) -0.0030(16)
O15 0.037(2) 0.023(2) 0.069(3) 0.015(2) 0.011(2) -0.0030(17)
O16 0.0194(17) 0.0243(18) 0.036(2) -0.0011(17) -0.0032(15) -0.0035(15)
O17 0.048(3) 0.046(3) 0.049(3) 0.002(2) 0.015(2) -0.013(2)
O18 0.082(4) 0.047(3) 0.047(3) -0.006(2) -0.009(3) -0.024(3)
C1 0.020(2) 0.027(3) 0.018(2) -0.0042(18) 0.0109(18) -0.0015(17)
C2 0.026(2) 0.046(4) 0.026(3) 0.010(2) 0.014(2) 0.013(2)
C3 0.026(2) 0.047(3) 0.022(2) 0.009(3) 0.0118(19) 0.010(3)
C4 0.023(2) 0.025(2) 0.026(3) -0.001(2) 0.014(2) 0.0007(18)
C5 0.023(2) 0.038(3) 0.027(2) 0.005(3) 0.0139(18) 0.008(3)
C6 0.024(2) 0.031(2) 0.019(2) 0.003(2) 0.0091(17) 0.004(2)
C7 0.019(2) 0.024(3) 0.019(2) -0.0031(18) 0.0080(18) -0.0021(17)
C8 0.023(2) 0.023(3) 0.020(2) 0.0001(18) 0.0115(19) -0.0010(18)
C9 0.018(2) 0.020(2) 0.021(2) 0.0058(19) 0.0011(17) 0.0010(18)
C10 0.026(2) 0.031(3) 0.031(3) 0.012(2) 0.013(2) 0.012(2)
C11 0.022(2) 0.027(2) 0.025(2) 0.007(2) 0.0101(19) 0.0076(19)
C12 0.016(2) 0.019(2) 0.026(2) 0.0073(18) 0.0071(18) 0.0008(17)
C13 0.015(2) 0.022(2) 0.021(2) 0.0041(18) 0.0030(17) 0.0029(17)
C14 0.021(2) 0.027(2) 0.026(3) 0.014(2) 0.011(2) 0.007(2)
C15 0.028(2) 0.025(2) 0.026(2) 0.0118(19) 0.013(2) 0.0073(19)
C16 0.021(2) 0.020(2) 0.025(2) 0.0083(19) 0.0118(19) 0.0047(18)

loop_
_atom_type_symbol
_atom_type_description
_atom_type_scat_dispersion_real
_atom_type_scat_dispersion_imag
_atom_type_scat_source
C C 0.0033 0.0016 'International Tables Vol C Tables 4.2.6.8 and 6.1.1.4'
H H 0.0000 0.0000 'International Tables Vol C Tables 4.2.6.8 and 6.1.1.4'
O O 0.0106 0.0060 'International Tables Vol C Tables 4.2.6.8 and 6.1.1.4'
Sm Sm -0.1638 3.4418 'International Tables Vol C Tables 4.2.6.8 and 6.1.1.4'

loop_
_geom_angle_atom_site_label_1
_geom_angle_atom_site_label_2
_geom_angle_atom_site_label_3
_geom_angle
_geom_angle_site_symmetry_1
_geom_angle_site_symmetry_3
O1 Sm1 O2 51.33(12) . .
O1 Sm1 O7 120.64(13) . 2_546
O1 Sm1 O8 72.75(13) . 2_546
O1 Sm1 O13 71.32(16) . .
O1 Sm1 H13B 53.2(11) . .
O1 Sm1 O14 93.85(14) . .
O2 Sm1 O7 113.26(13) . 2_546
O2 Sm1 H13B 94(2) . .
O5 Sm1 O1 85.11(12) . .
O5 Sm1 O2 133.48(11) . .
O5 Sm1 O7 72.12(11) . 2_546
O5 Sm1 O8 79.58(14) . 2_546
O5 Sm1 O13 69.36(14) . .
O5 Sm1 H13B 65(3) . .
O5 Sm1 O14 135.67(14) . .
O7 Sm1 H13B 137(3) 2_546 .
O8 Sm1 O2 73.05(13) 2_546 .
O8 Sm1 O7 49.94(11) 2_546 2_546
O8 Sm1 O13 133.79(16) 2_546 .
O8 Sm1 H13B 115.3(10) 2_546 .
O9 Sm1 O1 133.64(12) . .
O9 Sm1 O2 82.59(11) . .
O9 Sm1 O5 135.44(11) . .
O9 Sm1 O7 68.85(11) . 2_546
O9 Sm1 O8 91.10(13) . 2_546
O9 Sm1 O12 75.57(12) . 2_657
O9 Sm1 O13 134.98(15) . .
O9 Sm1 H13B 151(2) . .
O9 Sm1 O14 72.53(13) . .
O12 Sm1 O1 148.36(12) 2_657 .
O12 Sm1 O2 150.50(11) 2_657 .
O12 Sm1 O5 75.53(12) 2_657 .
O12 Sm1 O7 77.07(10) 2_657 2_546
O12 Sm1 O8 126.21(11) 2_657 2_546
O12 Sm1 O13 78.46(16) 2_657 .
O12 Sm1 H13B 95.6(13) 2_657 .
O12 Sm1 O14 83.39(12) 2_657 .
O13 Sm1 O2 104.64(16) . .
O13 Sm1 O7 138.31(13) . 2_546
O13 Sm1 H13B 19.5(5) . .
O14 Sm1 O2 71.15(13) . .
O14 Sm1 O7 139.90(12) . 2_546
O14 Sm1 O8 142.14(14) . 2_546
O14 Sm1 O13 68.44(15) . .
O14 Sm1 H13B 80(2) . .
O3 Sm2 O4 51.99(12) 1_456 1_456
O3 Sm2 O12 115.90(12) 1_456 2_657
O3 Sm2 O15 102.35(15) 1_456 .
O4 Sm2 O12 113.24(15) 1_456 2_657
O4 Sm2 O15 73.65(18) 1_456 .
O6 Sm2 O3 82.83(12) . 1_456
O6 Sm2 O4 131.87(13) . 1_456
O6 Sm2 O7 77.92(12) . 2_546
O6 Sm2 O10 133.68(12) . .
O6 Sm2 O11 79.03(14) . 2_657
O6 Sm2 O12 68.61(11) . 2_657
O6 Sm2 O15 140.55(15) . .
O6 Sm2 O16 74.20(12) . .
O7 Sm2 O3 153.15(11) 2_546 1_456
O7 Sm2 O4 150.21(12) 2_546 1_456
O7 Sm2 O10 74.91(12) 2_546 .
O7 Sm2 O11 122.55(12) 2_546 2_657
O7 Sm2 O12 74.00(10) 2_546 2_657
O7 Sm2 O15 81.66(15) 2_546 .
O7 Sm2 O16 81.98(12) 2_546 .
O10 Sm2 O3 131.67(11) . 1_456
O10 Sm2 O4 81.19(12) . 1_456
O10 Sm2 O11 84.90(15) . 2_657
O10 Sm2 O12 68.20(11) . 2_657
O10 Sm2 O15 70.41(13) . .
O10 Sm2 O16 136.18(13) . .
O11 Sm2 O3 70.87(12) 2_657 1_456
O11 Sm2 O4 71.73(16) 2_657 1_456
O11 Sm2 O12 48.61(11) 2_657 2_657
O11 Sm2 O15 139.95(18) 2_657 .
O15 Sm2 O12 136.04(13) . 2_657
O16 Sm2 O3 74.84(13) . 1_456
O16 Sm2 O4 104.20(15) . 1_456
O16 Sm2 O11 138.54(14) . 2_657
O16 Sm2 O12 138.97(12) . 2_657
O16 Sm2 O15 69.76(14) . .
C7 O1 Sm1 95.5(3) . .
C7 O2 Sm1 92.7(3) . .
C8 O3 Sm2 94.5(3) . 1_654
C8 O4 Sm2 94.1(3) . 1_654
C9 O5 Sm1 134.5(3) . .
C9 O6 Sm2 139.8(3) . .
Sm2 O7 Sm1 106.92(11) 2_556 2_556
C12 O7 Sm1 91.8(3) . 2_556
C12 O7 Sm2 156.8(3) . 2_556
C12 O8 Sm1 99.0(3) . 2_556
C13 O9 Sm1 138.1(3) . .
C13 O10 Sm2 134.4(3) . .
C16 O11 Sm2 102.9(3) . 2_647
Sm1 O12 Sm2 101.95(11) 2_647 2_647
C16 O12 Sm1 170.4(3) . 2_647
C16 O12 Sm2 87.5(3) . 2_647
Sm1 O13 H13A 129(5) . .
Sm1 O13 H13B 64(9) . .
H13A O13 H13B 109(4) . .
Sm1 O14 H14A 119(5) . .
Sm1 O14 H14B 123(6) . .
H14A O14 H14B 108(4) . .
Sm2 O15 H15A 103(8) . .
Sm2 O15 H15B 138(6) . .
H15A O15 H15B 109(4) . .
Sm2 O16 H16A 122(3) . .
Sm2 O16 H16B 129(3) . .
H16A O16 H16B 109(3) . .
H17A O17 H17B 107(4) . .
H18A O18 H18B 113(4) . .
C2 C1 C7 120.6(4) . .
C6 C1 C2 119.0(4) . .
C6 C1 C7 120.4(4) . .
C1 C2 H2 119.8 . .
C3 C2 C1 120.4(5) . .
C3 C2 H2 119.8 . .
C2 C3 H3 120.1 . .
C2 C3 C4 119.8(5) . .
C4 C3 H3 120.1 . .
C3 C4 C8 120.4(4) . .
C5 C4 C3 119.9(4) . .
C5 C4 C8 119.6(4) . .
C4 C5 H5 119.8 . .
C4 C5 C6 120.5(5) . .
C6 C5 H5 119.8 . .
C1 C6 H6 119.8 . .
C5 C6 C1 120.3(4) . .
C5 C6 H6 119.8 . .
O1 C7 C1 118.9(4) . .
O2 C7 O1 120.3(4) . .
O2 C7 C1 120.7(4) . .
O3 C8 Sm2 59.4(2) . 1_654
O3 C8 C4 120.1(4) . .
O4 C8 Sm2 60.1(2) . 1_654
O4 C8 O3 119.4(4) . .
O4 C8 C4 120.5(4) . .
C4 C8 Sm2 178.3(3) . 1_654
O5 C9 C10 118.8(4) . .
O6 C9 O5 126.2(4) . .
O6 C9 C10 115.0(4) . .
C9 C10 H10 116.7 . .
C11 C10 C9 126.6(5) . .
C11 C10 H10 116.7 . .
C10 C11 H11 119.1 . .
C10 C11 C12 121.8(5) . .
C12 C11 H11 119.1 . .
O7 C12 Sm1 62.9(2) . 2_556
O7 C12 C11 119.9(4) . .
O8 C12 Sm1 56.4(2) . 2_556
O8 C12 O7 119.2(4) . .
O8 C12 C11 120.9(4) . .
C11 C12 Sm1 174.5(4) . 2_556
O9 C13 O10 126.0(4) . .
O9 C13 C14 118.0(4) . .
O10 C13 C14 116.0(4) . .
C13 C14 H14 118.0 . .
C15 C14 C13 123.9(4) . .
C15 C14 H14 118.0 . .
C14 C15 H15 118.0 . .
C14 C15 C16 124.0(4) . .
C16 C15 H15 118.0 . .
O11 C16 Sm2 52.9(2) . 2_647
O11 C16 C15 117.6(4) . .
O12 C16 Sm2 68.0(3) . 2_647
O12 C16 O11 120.7(4) . .
O12 C16 C15 121.7(4) . .
C15 C16 Sm2 168.3(3) . 2_647

loop_
_geom_bond_atom_site_label_1
_geom_bond_atom_site_label_2
_geom_bond_distance
_geom_bond_site_symmetry_2
Sm1 O1 2.465(3) .
Sm1 O2 2.534(3) .
Sm1 O5 2.408(3) .
Sm1 O7 2.627(3) 2_546
Sm1 O8 2.487(4) 2_546
Sm1 O9 2.378(3) .
Sm1 O12 2.381(3) 2_657
Sm1 O13 2.490(4) .
Sm1 H13B 2.26(13) .
Sm1 O14 2.477(4) .
Sm2 O3 2.476(3) 1_456
Sm2 O4 2.492(3) 1_456
Sm2 O6 2.356(3) .
Sm2 O7 2.378(3) 2_546
Sm2 O10 2.396(3) .
Sm2 O11 2.459(4) 2_657
Sm2 O12 2.788(3) 2_657
Sm2 O15 2.494(4) .
Sm2 O16 2.424(3) .
O1 C7 1.258(6) .
O2 C7 1.238(6) .
O3 C8 1.268(6) .
O4 C8 1.254(6) .
O5 C9 1.268(6) .
O6 C9 1.249(5) .
O7 C12 1.264(5) .
O8 C12 1.244(6) .
O9 C13 1.255(5) .
O10 C13 1.262(5) .
O11 C16 1.263(6) .
O12 C16 1.246(5) .
O13 H13A 0.832(14) .
O13 H13B 0.837(14) .
O14 H14A 0.842(14) .
O14 H14B 0.838(15) .
O15 H15A 0.840(15) .
O15 H15B 0.837(14) .
O16 H16A 0.831(14) .
O16 H16B 0.834(14) .
O17 H17A 0.840(14) .
O17 H17B 0.837(14) .
O18 H18A 0.838(14) .
O18 H18B 0.835(14) .
C1 C2 1.391(7) .
C1 C6 1.387(6) .
C1 C7 1.502(6) .
C2 H2 0.9300 .
C2 C3 1.386(6) .
C3 H3 0.9300 .
C3 C4 1.392(7) .
C4 C5 1.367(7) .
C4 C8 1.494(6) .
C5 H5 0.9300 .
C5 C6 1.387(6) .
C6 H6 0.9300 .
C9 C10 1.490(6) .
C10 H10 0.9300 .
C10 C11 1.300(7) .
C11 H11 0.9300 .
C11 C12 1.480(6) .
C13 C14 1.489(6) .
C14 H14 0.9300 .
C14 C15 1.296(7) .
C15 H15 0.9300 .
C15 C16 1.485(6) .

loop_
_geom_hbond_atom_site_label_D
_geom_hbond_atom_site_label_H
_geom_hbond_atom_site_label_A
_geom_hbond_distance_DH
_geom_hbond_distance_HA
_geom_hbond_distance_DA
_geom_hbond_angle_DHA
_geom_hbond_site_symmetry_A
O13 H13A O17 0.832(14) 1.95(3) 2.734(6) 157(7) .
O14 H14A O3 0.842(14) 1.88(3) 2.706(5) 166(8) 1_556
O14 H14B O17 0.838(15) 2.15(5) 2.900(6) 150(8) .
O15 H15A O11 0.840(15) 2.21(11) 2.819(6) 129(12) 1_455
O15 H15B O3 0.837(14) 2.52(6) 3.178(6) 137(8) 2_646
O16 H16A O2 0.831(14) 1.921(18) 2.743(5) 170(5) 1_455
O16 H16B O18 0.834(14) 1.852(15) 2.683(6) 175(5) .
O17 H17A O8 0.840(14) 2.24(6) 2.889(6) 134(7) 1_655
O17 H17B O4 0.837(14) 2.52(6) 3.120(6) 130(7) 2_756
O17 H17B O10 0.837(14) 2.39(5) 3.124(6) 147(8) 2_657
O18 H18A O11 0.838(14) 2.13(3) 2.930(7) 160(8) 1_455
O18 H18B O1 0.835(14) 1.97(2) 2.789(6) 168(7) 2_546

loop_
_geom_torsion_atom_site_label_1
_geom_torsion_atom_site_label_2
_geom_torsion_atom_site_label_3
_geom_torsion_atom_site_label_4
_geom_torsion
_geom_torsion_site_symmetry_1
_geom_torsion_site_symmetry_4
Sm1 O1 C7 O2 4.3(5) . .
Sm1 O1 C7 C1 -175.9(3) . .
Sm1 O2 C7 O1 -4.2(5) . .
Sm1 O2 C7 C1 176.1(4) . .
Sm1 O5 C9 O6 -27.3(8) . .
Sm1 O5 C9 C10 150.2(4) . .
Sm1 O7 C12 O8 3.4(5) 2_556 .
Sm1 O7 C12 C11 -174.6(4) 2_556 .
Sm1 O8 C12 O7 -3.6(5) 2_556 .
Sm1 O8 C12 C11 174.4(4) 2_556 .
Sm1 O9 C13 O10 -13.5(8) . .
Sm1 O9 C13 C14 164.1(3) . .
Sm2 O3 C8 O4 2.3(5) 1_654 .
Sm2 O3 C8 C4 -178.2(4) 1_654 .
Sm2 O4 C8 O3 -2.3(5) 1_654 .
Sm2 O4 C8 C4 178.2(4) 1_654 .
Sm2 O6 C9 O5 7.9(9) . .
Sm2 O6 C9 C10 -169.8(4) . .
Sm2 O7 C12 Sm1 144.3(8) 2_556 2_556
Sm2 O7 C12 O8 147.7(6) 2_556 .
Sm2 O7 C12 C11 -30.3(11) 2_556 .
Sm2 O10 C13 O9 34.8(8) . .
Sm2 O10 C13 C14 -142.8(4) . .
Sm2 O11 C16 O12 6.6(6) 2_647 .
Sm2 O11 C16 C15 -171.9(4) 2_647 .
Sm2 O12 C16 O11 -5.7(5) 2_647 .
Sm2 O12 C16 C15 172.7(4) 2_647 .
O5 C9 C10 C11 11.4(8) . .
O6 C9 C10 C11 -170.8(5) . .
O9 C13 C14 C15 -2.0(8) . .
O10 C13 C14 C15 175.8(5) . .
C1 C2 C3 C4 -1.0(9) . .
C2 C1 C6 C5 -1.2(8) . .
C2 C1 C7 O1 -8.0(7) . .
C2 C1 C7 O2 171.7(5) . .
C2 C3 C4 C5 -1.2(9) . .
C2 C3 C4 C8 177.1(5) . .
C3 C4 C5 C6 2.2(9) . .
C3 C4 C8 O3 0.4(7) . .
C3 C4 C8 O4 179.9(6) . .
C4 C5 C6 C1 -1.0(9) . .
C5 C4 C8 O3 178.8(5) . .
C5 C4 C8 O4 -1.7(8) . .
C6 C1 C2 C3 2.2(8) . .
C6 C1 C7 O1 171.7(5) . .
C6 C1 C7 O2 -8.5(7) . .
C7 C1 C2 C3 -178.0(5) . .
C7 C1 C6 C5 179.0(5) . .
C8 C4 C5 C6 -176.1(5) . .
C9 C10 C11 C12 -176.2(5) . .
C10 C11 C12 O7 -177.5(5) . .
C10 C11 C12 O8 4.5(8) . .
C13 C14 C15 C16 -174.1(5) . .
C14 C15 C16 Sm2 141.4(14) . 2_647
C14 C15 C16 O11 175.3(6) . .
C14 C15 C16 O12 -3.1(8) . .
